data_2221310
loop_
_publ_author_name
'Thenmozhi, M.'
'Kavitha, T.'
'Dhayalan, V.'
'Mohanakrishnan, A. K.'
'Ponnuswamy, M. N.'

_publ_section_title
;
 <i>tert</i>-Butyl
 3-[2,2-bis(ethoxycarbonyl)vinyl]-2-methyl-1<i>H</i>-indole-1-carboxylate
;
_journal_coeditor_code CI2766
_journal_issue 4
_journal_name_full 'Acta Crystallographica Section E'
_journal_page_first o825
_journal_paper_doi 10.1107/S1600536809009635
_journal_volume 65
_journal_year 2009
_chemical_formula_iupac 'C22 H27 N O6'
_chemical_formula_moiety 'C22 H27 N O6'
_chemical_formula_sum 'C22 H27 N O6'
_chemical_formula_weight 401.45
_chemical_name_systematic '<i>tert</i>-Butyl 3-[2,2-bis(ethoxycarbonyl)vinyl]-2-methyl-1<i>H</i>-indole-1-carboxylate'
_space_group_IT_number 14
_symmetry_cell_setting monoclinic
_symmetry_space_group_name_Hall '-P 2ybc'
_symmetry_space_group_name_H-M 'P 1 21/c 1'
_atom_sites_solution_hydrogens geom
_atom_sites_solution_primary direct
_atom_sites_solution_secondary difmap
_audit_creation_method SHELXL-97
_cell_angle_alpha 90.00
_cell_angle_beta 96.510(2)
_cell_angle_gamma 90.00
_cell_formula_units_Z 4
_cell_length_a 9.1933(3)
_cell_length_b 21.8495(6)
_cell_length_c 10.7676(3)
_cell_measurement_reflns_used 4766
_cell_measurement_temperature 293(2)
_cell_measurement_theta_max 27.2
_cell_measurement_theta_min 2.1
_cell_volume 2148.93(11)
_computing_cell_refinement 'SAINT (Bruker, 2004)'
_computing_data_collection 'APEX2 (Bruker, 2004)'
_computing_data_reduction 'SAINT (Bruker, 2004)'
_computing_molecular_graphics 'ORTEP-3 (Farrugia, 1997)'
_computing_publication_material 'SHELXL97 (Sheldrick, 2008) and PLATON (Spek, 2009)'
_computing_structure_refinement 'SHELXL97 (Sheldrick, 2008)'
_computing_structure_solution 'SHELXS97 (Sheldrick, 2008)'
_diffrn_ambient_temperature 293(2)
_diffrn_measured_fraction_theta_full 0.996
_diffrn_measured_fraction_theta_max 0.996
_diffrn_measurement_device_type 'Bruker Kappa APEXII area-detector'
_diffrn_measurement_method '\w and \f'
_diffrn_radiation_monochromator graphite
_diffrn_radiation_source 'fine-focus sealed tube'
_diffrn_radiation_type MoK\a
_diffrn_radiation_wavelength 0.71073
_diffrn_reflns_av_R_equivalents 0.0304
_diffrn_reflns_av_sigmaI/netI 0.0245
_diffrn_reflns_limit_h_max 11
_diffrn_reflns_limit_h_min -11
_diffrn_reflns_limit_k_max 28
_diffrn_reflns_limit_k_min -27
_diffrn_reflns_limit_l_max 13
_diffrn_reflns_limit_l_min -13
_diffrn_reflns_number 24241
_diffrn_reflns_theta_full 27.20
_diffrn_reflns_theta_max 27.20
_diffrn_reflns_theta_min 2.12
_diffrn_standards_number 0
_exptl_absorpt_coefficient_mu 0.090
_exptl_absorpt_correction_T_max 0.9822
_exptl_absorpt_correction_T_min 0.9778
_exptl_absorpt_correction_type multi-scan
_exptl_absorpt_process_details '(SADABS; Sheldrick, 2001)'
_exptl_crystal_colour Brown
_exptl_crystal_density_diffrn 1.241
_exptl_crystal_density_method 'not measured'
_exptl_crystal_description Block
_exptl_crystal_F_000 856
_exptl_crystal_size_max 0.25
_exptl_crystal_size_mid 0.20
_exptl_crystal_size_min 0.20
_refine_diff_density_max 0.249
_refine_diff_density_min -0.276
_refine_ls_extinction_method none
_refine_ls_goodness_of_fit_ref 1.042
_refine_ls_hydrogen_treatment constr
_refine_ls_matrix_type full
_refine_ls_number_parameters 286
_refine_ls_number_reflns 4766
_refine_ls_number_restraints 28
_refine_ls_restrained_S_all 1.061
_refine_ls_R_factor_all 0.0684
_refine_ls_R_factor_gt 0.0485
_refine_ls_shift/su_max 0.001
_refine_ls_shift/su_mean 0.000
_refine_ls_structure_factor_coef Fsqd
_refine_ls_weighting_details 'calc w=1/[\s^2^(Fo^2^)+(0.0561P)^2^+0.6467P] where P=(Fo^2^+2Fc^2^)/3'
_refine_ls_weighting_scheme calc
_refine_ls_wR_factor_gt 0.1205
_refine_ls_wR_factor_ref 0.1337
_reflns_number_gt 3534
_reflns_number_total 4766
_reflns_threshold_expression I>2\s(I)
_cod_data_source_file ci2766.cif
_cod_data_source_block I
_cod_depositor_comments
;
The following automatic conversions were performed:
'_symmetry_cell_setting' value 'Monoclinic' changed to 'monoclinic'
according to '/home/saulius/struct/CIF-dictionaries/cif_core.dic'
dictionary named 'cif_core.dic' version 2.4.1 from 2010-06-29.

Automatic conversion script
Id: cif_fix_enum 1527 2010-12-29 10:47:43Z saulius 

The following automatic conversions were performed:

'_symmetry_cell_setting' value 'Monoclinic' changed to 'monoclinic'
according to /home/saulius/struct/CIF-dictionaries/cif_core.dic
dictionary named 'cif_core.dic' version 2.4.1 from 2010-06-29.

Automatic conversion script
Id: cif_fix_values 1715 2011-07-08 13:25:40Z adriana 
;
_cod_original_sg_symbol_H-M 'P 21/c'
_cod_database_code 2221310
_cod_database_fobs_code 2221310

loop_
_symmetry_equiv_pos_as_xyz
'x, y, z'
'-x, y+1/2, -z+1/2'
'-x, -y, -z'
'x, -y-1/2, z-1/2'

loop_
_atom_site_type_symbol
_atom_site_label
_atom_site_fract_x
_atom_site_fract_y
_atom_site_fract_z
_atom_site_U_iso_or_equiv
_atom_site_adp_type
_atom_site_calc_flag
_atom_site_refinement_flags
_atom_site_occupancy
_atom_site_disorder_assembly
_atom_site_disorder_group
O O1 0.11345(14) 0.63504(5) 0.68637(11) 0.0507(3) Uani d . 1 . .
O O2 0.00198(17) 0.68868(6) 0.52523(12) 0.0639(4) Uani d . 1 . .
O O3 0.39872(13) 0.51263(5) 0.24128(12) 0.0508(3) Uani d . 1 . .
O O4 0.34111(19) 0.43222(8) 0.11765(15) 0.0797(5) Uani d . 1 . .
O O5 0.3720(2) 0.33528(7) 0.4564(2) 0.0942(6) Uani d D 1 . .
O O6 0.49107(19) 0.34337(7) 0.2910(2) 0.0947(6) Uani d . 1 . .
N N1 0.09171(14) 0.59345(5) 0.49600(12) 0.0370(3) Uani d . 1 . .
C C2 0.03282(17) 0.58731(7) 0.37025(14) 0.0378(3) Uani d . 1 . .
C C3 -0.06844(19) 0.62313(8) 0.29745(16) 0.0482(4) Uani d . 1 . .
H H3 -0.1061 0.6587 0.3287 0.058 Uiso calc R 1 . .
C C4 -0.1107(2) 0.60389(9) 0.17750(17) 0.0572(5) Uani d . 1 . .
H H4 -0.1775 0.6273 0.1263 0.069 Uiso calc R 1 . .
C C5 -0.0566(2) 0.55057(10) 0.13070(16) 0.0571(5) Uani d . 1 . .
H H5 -0.0877 0.5387 0.0490 0.069 Uiso calc R 1 . .
C C6 0.0423(2) 0.51497(9) 0.20315(16) 0.0491(4) Uani d . 1 . .
H H6 0.0776 0.4790 0.1715 0.059 Uiso calc R 1 . .
C C7 0.08915(17) 0.53353(7) 0.32463(14) 0.0386(3) Uani d . 1 . .
C C8 0.18327(17) 0.50633(7) 0.42574(15) 0.0381(3) Uani d . 1 . .
C C9 0.18175(16) 0.54260(7) 0.52819(14) 0.0368(3) Uani d . 1 . .
C C10 0.06355(18) 0.64434(7) 0.56895(15) 0.0425(4) Uani d . 1 . .
C C11 0.1044(2) 0.68359(8) 0.78201(17) 0.0514(4) Uani d . 1 . .
C C12 0.1872(3) 0.65426(12) 0.89548(19) 0.0792(7) Uani d . 1 . .
H H12A 0.1399 0.6167 0.9140 0.119 Uiso calc R 1 . .
H H12B 0.1885 0.6815 0.9655 0.119 Uiso calc R 1 . .
H H12C 0.2857 0.6459 0.8792 0.119 Uiso calc R 1 . .
C C13 0.1810(2) 0.74056(9) 0.7464(2) 0.0657(5) Uani d . 1 . .
H H13A 0.2768 0.7302 0.7256 0.099 Uiso calc R 1 . .
H H13B 0.1897 0.7687 0.8153 0.099 Uiso calc R 1 . .
H H13C 0.1256 0.7592 0.6754 0.099 Uiso calc R 1 . .
C C14 -0.0535(2) 0.69411(10) 0.7993(2) 0.0672(6) Uani d . 1 . .
H H14A -0.1032 0.7120 0.7248 0.101 Uiso calc R 1 . .
H H14B -0.0595 0.7213 0.8686 0.101 Uiso calc R 1 . .
H H14C -0.0986 0.6558 0.8157 0.101 Uiso calc R 1 . .
C C15 0.26345(17) 0.44895(7) 0.42693(16) 0.0431(4) Uani d . 1 A .
H H15 0.2655 0.4263 0.5002 0.052 Uiso calc R 1 . .
C C16 0.33461(18) 0.42406(7) 0.33802(17) 0.0465(4) Uani d . 1 . .
C C17 0.35749(19) 0.45525(8) 0.21940(18) 0.0513(4) Uani d . 1 A .
C C18 0.4202(3) 0.55038(11) 0.1348(2) 0.0752(6) Uani d . 1 . .
H H18A 0.3363 0.5474 0.0718 0.090 Uiso calc R 1 . .
H H18B 0.5067 0.5373 0.0981 0.090 Uiso calc R 1 . .
C C19 0.4382(4) 0.61385(13) 0.1811(3) 0.1133(11) Uani d . 1 . .
H H19A 0.3498 0.6270 0.2128 0.170 Uiso calc R 1 . .
H H19B 0.4585 0.6402 0.1139 0.170 Uiso calc R 1 . .
H H19C 0.5179 0.6156 0.2468 0.170 Uiso calc R 1 . .
C C20 0.4073(2) 0.36390(8) 0.3563(2) 0.0626(5) Uani d . 1 A .
C C21A 0.4535(8) 0.2800(2) 0.5168(11) 0.093(2) Uani d PDU 0.580(10) A 1
H H21A 0.5473 0.2741 0.4853 0.111 Uiso calc PR 0.580(10) A 1
H H21B 0.4684 0.2836 0.6071 0.111 Uiso calc PR 0.580(10) A 1
C C22A 0.3500(8) 0.2300(3) 0.4765(13) 0.089(3) Uani d PDU 0.420(10) A 1
H H22A 0.3897 0.1917 0.5081 0.134 Uiso calc PR 0.420(10) A 1
H H22B 0.3350 0.2286 0.3869 0.134 Uiso calc PR 0.420(10) A 1
H H22C 0.2582 0.2374 0.5084 0.134 Uiso calc PR 0.420(10) A 1
C C21B 0.4319(10) 0.2723(3) 0.4519(9) 0.0645(19) Uani d PDU 0.420(10) A 2
H H21C 0.3936 0.2511 0.3760 0.077 Uiso calc PR 0.420(10) A 2
H H21D 0.5380 0.2724 0.4591 0.077 Uiso calc PR 0.420(10) A 2
C C22B 0.3768(8) 0.2453(3) 0.5638(9) 0.096(2) Uani d PDU 0.580(10) A 2
H H22D 0.4068 0.2033 0.5719 0.144 Uiso calc PR 0.580(10) A 2
H H22E 0.2718 0.2475 0.5552 0.144 Uiso calc PR 0.580(10) A 2
H H22F 0.4160 0.2675 0.6369 0.144 Uiso calc PR 0.580(10) A 2
C C23 0.26713(19) 0.53322(8) 0.65178(16) 0.0478(4) Uani d . 1 . .
H H23A 0.3283 0.4978 0.6487 0.072 Uiso calc R 1 . .
H H23B 0.2014 0.5273 0.7139 0.072 Uiso calc R 1 . .
H H23C 0.3271 0.5685 0.6729 0.072 Uiso calc R 1 . .

loop_
_atom_site_aniso_label
_atom_site_aniso_U_11
_atom_site_aniso_U_22
_atom_site_aniso_U_33
_atom_site_aniso_U_12
_atom_site_aniso_U_13
_atom_site_aniso_U_23
O1 0.0686(8) 0.0437(6) 0.0384(6) 0.0115(6) -0.0001(6) -0.0066(5)
O2 0.0922(10) 0.0455(7) 0.0517(8) 0.0258(7) -0.0018(7) -0.0023(6)
O3 0.0479(7) 0.0487(7) 0.0557(8) 0.0009(5) 0.0059(6) 0.0031(5)
O4 0.0929(12) 0.0852(11) 0.0638(9) -0.0061(9) 0.0205(8) -0.0259(8)
O5 0.0943(12) 0.0479(8) 0.1461(17) 0.0286(8) 0.0386(12) 0.0268(10)
O6 0.0797(11) 0.0628(10) 0.1485(17) 0.0245(8) 0.0437(11) -0.0134(10)
N1 0.0403(7) 0.0349(6) 0.0353(7) 0.0041(5) 0.0019(5) -0.0001(5)
C2 0.0400(8) 0.0386(8) 0.0349(8) 0.0015(6) 0.0047(6) 0.0018(6)
C3 0.0525(10) 0.0458(9) 0.0454(10) 0.0110(7) 0.0022(8) 0.0056(7)
C4 0.0592(11) 0.0679(12) 0.0421(10) 0.0134(9) -0.0045(8) 0.0110(8)
C5 0.0597(11) 0.0756(13) 0.0348(9) 0.0058(10) -0.0003(8) -0.0023(8)
C6 0.0504(10) 0.0566(10) 0.0406(9) 0.0053(8) 0.0058(7) -0.0074(7)
C7 0.0378(8) 0.0409(8) 0.0375(8) 0.0012(6) 0.0058(6) 0.0008(6)
C8 0.0361(8) 0.0367(8) 0.0416(9) 0.0019(6) 0.0050(6) 0.0006(6)
C9 0.0337(7) 0.0344(7) 0.0419(8) 0.0017(6) 0.0027(6) 0.0028(6)
C10 0.0488(9) 0.0369(8) 0.0417(9) 0.0052(7) 0.0043(7) -0.0016(7)
C11 0.0596(11) 0.0500(10) 0.0446(10) 0.0031(8) 0.0055(8) -0.0149(7)
C12 0.1044(18) 0.0845(16) 0.0454(11) 0.0108(14) -0.0056(11) -0.0163(11)
C13 0.0655(13) 0.0569(11) 0.0758(14) -0.0066(9) 0.0130(11) -0.0185(10)
C14 0.0648(13) 0.0679(13) 0.0716(14) -0.0075(10) 0.0198(11) -0.0251(10)
C15 0.0403(8) 0.0369(8) 0.0517(10) 0.0015(6) 0.0037(7) 0.0014(7)
C16 0.0400(9) 0.0372(8) 0.0625(11) 0.0010(7) 0.0070(8) -0.0074(7)
C17 0.0416(9) 0.0527(10) 0.0606(11) 0.0030(8) 0.0098(8) -0.0116(9)
C18 0.0777(15) 0.0826(16) 0.0658(14) -0.0049(12) 0.0107(11) 0.0210(12)
C19 0.147(3) 0.0703(17) 0.117(2) -0.0217(17) -0.009(2) 0.0326(16)
C20 0.0486(10) 0.0378(9) 0.1030(17) 0.0015(8) 0.0151(11) -0.0059(10)
C21A 0.107(4) 0.057(3) 0.112(5) 0.024(3) 0.001(4) 0.002(4)
C22A 0.094(4) 0.072(4) 0.101(6) 0.004(3) 0.008(4) 0.009(4)
C21B 0.090(4) 0.038(3) 0.067(4) 0.022(3) 0.014(3) 0.011(3)
C22B 0.117(4) 0.073(3) 0.102(5) 0.028(3) 0.031(4) 0.037(3)
C23 0.0466(9) 0.0463(9) 0.0477(10) 0.0074(7) -0.0065(7) 0.0002(7)

loop_
_atom_type_symbol
_atom_type_description
_atom_type_scat_dispersion_real
_atom_type_scat_dispersion_imag
_atom_type_scat_source
C C 0.0033 0.0016 'International Tables Vol C Tables 4.2.6.8 and 6.1.1.4'
H H 0.0000 0.0000 'International Tables Vol C Tables 4.2.6.8 and 6.1.1.4'
N N 0.0061 0.0033 'International Tables Vol C Tables 4.2.6.8 and 6.1.1.4'
O O 0.0106 0.0060 'International Tables Vol C Tables 4.2.6.8 and 6.1.1.4'

loop_
_geom_angle_atom_site_label_1
_geom_angle_atom_site_label_2
_geom_angle_atom_site_label_3
_geom_angle_site_symmetry_1
_geom_angle_site_symmetry_3
_geom_angle
_geom_angle_publ_flag
C10 O1 C11 . . 121.09(13) ?
C17 O3 C18 . . 117.53(16) ?
C20 O5 C21B . . 106.6(3) ?
C20 O5 C21A . . 124.6(4) ?
C10 N1 C9 . . 129.03(13) ?
C10 N1 C2 . . 122.65(12) ?
C9 N1 C2 . . 108.28(12) ?
C3 C2 C7 . . 121.85(15) ?
C3 C2 N1 . . 130.54(15) ?
C7 C2 N1 . . 107.54(13) ?
C4 C3 C2 . . 117.33(16) ?
C4 C3 H3 . . 121.3 ?
C2 C3 H3 . . 121.3 ?
C3 C4 C5 . . 121.69(17) ?
C3 C4 H4 . . 119.2 ?
C5 C4 H4 . . 119.2 ?
C6 C5 C4 . . 120.87(17) ?
C6 C5 H5 . . 119.6 ?
C4 C5 H5 . . 119.6 ?
C5 C6 C7 . . 118.98(17) ?
C5 C6 H6 . . 120.5 ?
C7 C6 H6 . . 120.5 ?
C6 C7 C2 . . 119.28(15) ?
C6 C7 C8 . . 133.34(15) ?
C2 C7 C8 . . 107.25(13) ?
C9 C8 C7 . . 108.20(13) ?
C9 C8 C15 . . 123.19(14) ?
C7 C8 C15 . . 128.55(15) ?
C8 C9 N1 . . 108.70(13) ?
C8 C9 C23 . . 126.54(14) ?
N1 C9 C23 . . 124.65(14) ?
O2 C10 O1 . . 127.26(15) ?
O2 C10 N1 . . 122.20(15) ?
O1 C10 N1 . . 110.53(13) ?
O1 C11 C13 . . 110.46(15) ?
O1 C11 C14 . . 109.02(15) ?
C13 C11 C14 . . 113.14(17) ?
O1 C11 C12 . . 101.26(14) ?
C13 C11 C12 . . 110.58(18) ?
C14 C11 C12 . . 111.74(19) ?
C11 C12 H12A . . 109.5 ?
C11 C12 H12B . . 109.5 ?
H12A C12 H12B . . 109.5 ?
C11 C12 H12C . . 109.5 ?
H12A C12 H12C . . 109.5 ?
H12B C12 H12C . . 109.5 ?
C11 C13 H13A . . 109.5 ?
C11 C13 H13B . . 109.5 ?
H13A C13 H13B . . 109.5 ?
C11 C13 H13C . . 109.5 ?
H13A C13 H13C . . 109.5 ?
H13B C13 H13C . . 109.5 ?
C11 C14 H14A . . 109.5 ?
C11 C14 H14B . . 109.5 ?
H14A C14 H14B . . 109.5 ?
C11 C14 H14C . . 109.5 ?
H14A C14 H14C . . 109.5 ?
H14B C14 H14C . . 109.5 ?
C16 C15 C8 . . 129.37(16) ?
C16 C15 H15 . . 115.3 ?
C8 C15 H15 . . 115.3 ?
C15 C16 C20 . . 121.19(18) ?
C15 C16 C17 . . 123.98(15) ?
C20 C16 C17 . . 114.67(16) ?
O4 C17 O3 . . 124.32(19) ?
O4 C17 C16 . . 125.33(18) ?
O3 C17 C16 . . 110.35(15) ?
O3 C18 C19 . . 106.8(2) ?
O3 C18 H18A . . 110.4 ?
C19 C18 H18A . . 110.4 ?
O3 C18 H18B . . 110.4 ?
C19 C18 H18B . . 110.4 ?
H18A C18 H18B . . 108.6 ?
C18 C19 H19A . . 109.5 ?
C18 C19 H19B . . 109.5 ?
H19A C19 H19B . . 109.5 ?
C18 C19 H19C . . 109.5 ?
H19A C19 H19C . . 109.5 ?
H19B C19 H19C . . 109.5 ?
O6 C20 O5 . . 122.79(19) ?
O6 C20 C16 . . 124.8(2) ?
O5 C20 C16 . . 112.41(17) ?
C22A C21A O5 . . 101.0(5) ?
C22A C21A H21A . . 111.6 ?
O5 C21A H21A . . 111.6 ?
C22A C21A H21B . . 111.6 ?
O5 C21A H21B . . 111.6 ?
H21A C21A H21B . . 109.4 ?
C21A C22A H22A . . 109.5 ?
C21A C22A H22B . . 109.5 ?
H22A C22A H22B . . 109.5 ?
C21A C22A H22C . . 109.5 ?
H22A C22A H22C . . 109.5 ?
H22B C22A H22C . . 109.5 ?
C22B C21B O5 . . 100.4(4) ?
C22B C21B H21C . . 111.7 ?
O5 C21B H21C . . 111.7 ?
C22B C21B H21D . . 111.7 ?
O5 C21B H21D . . 111.7 ?
H21C C21B H21D . . 109.5 ?
C21B C22B H22D . . 109.5 ?
C21B C22B H22E . . 109.5 ?
H22D C22B H22E . . 109.5 ?
C21B C22B H22F . . 109.5 ?
H22D C22B H22F . . 109.5 ?
H22E C22B H22F . . 109.5 ?
C9 C23 H23A . . 109.5 ?
C9 C23 H23B . . 109.5 ?
H23A C23 H23B . . 109.5 ?
C9 C23 H23C . . 109.5 ?
H23A C23 H23C . . 109.5 ?
H23B C23 H23C . . 109.5 ?

loop_
_geom_bond_atom_site_label_1
_geom_bond_atom_site_label_2
_geom_bond_site_symmetry_2
_geom_bond_distance
_geom_bond_publ_flag
O1 C10 . 1.311(2) ?
O1 C11 . 1.4874(19) ?
O2 C10 . 1.1917(19) ?
O3 C17 . 1.323(2) ?
O3 C18 . 1.444(2) ?
O4 C17 . 1.200(2) ?
O5 C20 . 1.318(3) ?
O5 C21B . 1.484(6) ?
O5 C21A . 1.528(6) ?
O6 C20 . 1.188(2) ?
N1 C10 . 1.402(2) ?
N1 C9 . 1.4053(19) ?
N1 C2 . 1.4065(19) ?
C2 C3 . 1.389(2) ?
C2 C7 . 1.396(2) ?
C3 C4 . 1.372(3) ?
C3 H3 . 0.93 ?
C4 C5 . 1.384(3) ?
C4 H4 . 0.93 ?
C5 C6 . 1.371(3) ?
C5 H5 . 0.93 ?
C6 C7 . 1.390(2) ?
C6 H6 . 0.93 ?
C7 C8 . 1.440(2) ?
C8 C9 . 1.360(2) ?
C8 C15 . 1.454(2) ?
C9 C23 . 1.481(2) ?
C11 C13 . 1.501(3) ?
C11 C14 . 1.502(3) ?
C11 C12 . 1.507(3) ?
C12 H12A . 0.96 ?
C12 H12B . 0.96 ?
C12 H12C . 0.96 ?
C13 H13A . 0.96 ?
C13 H13B . 0.96 ?
C13 H13C . 0.96 ?
C14 H14A . 0.96 ?
C14 H14B . 0.96 ?
C14 H14C . 0.96 ?
C15 C16 . 1.335(2) ?
C15 H15 . 0.93 ?
C16 C20 . 1.478(2) ?
C16 C17 . 1.484(3) ?
C18 C19 . 1.477(4) ?
C18 H18A . 0.97 ?
C18 H18B . 0.97 ?
C19 H19A . 0.96 ?
C19 H19B . 0.96 ?
C19 H19C . 0.96 ?
C21A C22A . 1.481(7) ?
C21A H21A . 0.97 ?
C21A H21B . 0.97 ?
C22A H22A . 0.96 ?
C22A H22B . 0.96 ?
C22A H22C . 0.96 ?
C21B C22B . 1.482(6) ?
C21B H21C . 0.97 ?
C21B H21D . 0.97 ?
C22B H22D . 0.96 ?
C22B H22E . 0.96 ?
C22B H22F . 0.96 ?
C23 H23A . 0.96 ?
C23 H23B . 0.96 ?
C23 H23C . 0.96 ?

loop_
_geom_hbond_atom_site_label_D
_geom_hbond_atom_site_label_H
_geom_hbond_atom_site_label_A
_geom_hbond_site_symmetry_A
_geom_hbond_distance_DH
_geom_hbond_distance_HA
_geom_hbond_distance_DA
_geom_hbond_angle_DHA
C23 H23C O6 3_666 0.96 2.55 3.503(3) 171

loop_
_geom_torsion_atom_site_label_1
_geom_torsion_atom_site_label_2
_geom_torsion_atom_site_label_3
_geom_torsion_atom_site_label_4
_geom_torsion_site_symmetry_1
_geom_torsion_site_symmetry_2
_geom_torsion_site_symmetry_3
_geom_torsion_site_symmetry_4
_geom_torsion
_geom_torsion_publ_flag
C10 N1 C2 C3 . . . . -6.4(3) ?
C9 N1 C2 C3 . . . . 175.54(17) ?
C10 N1 C2 C7 . . . . 176.75(14) ?
C9 N1 C2 C7 . . . . -1.29(16) ?
C7 C2 C3 C4 . . . . -0.5(3) ?
N1 C2 C3 C4 . . . . -176.98(17) ?
C2 C3 C4 C5 . . . . 0.8(3) ?
C3 C4 C5 C6 . . . . -0.2(3) ?
C4 C5 C6 C7 . . . . -0.7(3) ?
C5 C6 C7 C2 . . . . 0.9(3) ?
C5 C6 C7 C8 . . . . 176.11(18) ?
C3 C2 C7 C6 . . . . -0.3(2) ?
N1 C2 C7 C6 . . . . 176.85(14) ?
C3 C2 C7 C8 . . . . -176.65(15) ?
N1 C2 C7 C8 . . . . 0.51(17) ?
C6 C7 C8 C9 . . . . -175.13(18) ?
C2 C7 C8 C9 . . . . 0.47(18) ?
C6 C7 C8 C15 . . . . 2.0(3) ?
C2 C7 C8 C15 . . . . 177.64(15) ?
C7 C8 C9 N1 . . . . -1.27(17) ?
C15 C8 C9 N1 . . . . -178.63(14) ?
C7 C8 C9 C23 . . . . -177.64(15) ?
C15 C8 C9 C23 . . . . 5.0(3) ?
C10 N1 C9 C8 . . . . -176.27(15) ?
C2 N1 C9 C8 . . . . 1.60(17) ?
C10 N1 C9 C23 . . . . 0.2(2) ?
C2 N1 C9 C23 . . . . 178.06(15) ?
C11 O1 C10 O2 . . . . -3.5(3) ?
C11 O1 C10 N1 . . . . 176.67(14) ?
C9 N1 C10 O2 . . . . 168.77(17) ?
C2 N1 C10 O2 . . . . -8.8(3) ?
C9 N1 C10 O1 . . . . -11.4(2) ?
C2 N1 C10 O1 . . . . 171.02(14) ?
C10 O1 C11 C13 . . . . -57.4(2) ?
C10 O1 C11 C14 . . . . 67.5(2) ?
C10 O1 C11 C12 . . . . -174.57(17) ?
C9 C8 C15 C16 . . . . -143.93(18) ?
C7 C8 C15 C16 . . . . 39.3(3) ?
C8 C15 C16 C20 . . . . -178.54(16) ?
C8 C15 C16 C17 . . . . 6.3(3) ?
C18 O3 C17 O4 . . . . 2.3(3) ?
C18 O3 C17 C16 . . . . -177.62(16) ?
C15 C16 C17 O4 . . . . -135.4(2) ?
C20 C16 C17 O4 . . . . 49.2(3) ?
C15 C16 C17 O3 . . . . 44.5(2) ?
C20 C16 C17 O3 . . . . -130.88(16) ?
C17 O3 C18 C19 . . . . 169.7(2) ?
C21B O5 C20 O6 . . . . -10.6(5) ?
C21A O5 C20 O6 . . . . 13.0(5) ?
C21B O5 C20 C16 . . . . 170.9(5) ?
C21A O5 C20 C16 . . . . -165.5(4) ?
C15 C16 C20 O6 . . . . -167.6(2) ?
C17 C16 C20 O6 . . . . 8.0(3) ?
C15 C16 C20 O5 . . . . 10.9(3) ?
C17 C16 C20 O5 . . . . -173.58(18) ?
C20 O5 C21A C22A . . . . -105.2(6) ?
C21B O5 C21A C22A . . . . -49.7(9) ?
C20 O5 C21B C22B . . . . -176.8(5) ?
C21A O5 C21B C22B . . . . 48.2(9) ?
